data_1554300
loop_
_publ_author_name
'Zhang, Heyi'
'Lu, Zhan'

_publ_section_title
;
 Nickel-catalyzed enantioselective sequential Nazarov
 cyclization/decarboxylation
;
_journal_issue 11
_journal_name_full 'Organic Chemistry Frontiers'
_journal_page_first 1763
_journal_paper_doi 10.1039/C8QO00279G
_journal_volume 5
_journal_year 2018
_chemical_absolute_configuration rmad
_chemical_formula_moiety 'C22 H18 O'
_chemical_formula_sum 'C22 H18 O'
_chemical_formula_weight 298.36
_chemical_name_systematic ZHY8126
_space_group_crystal_system monoclinic
_space_group_IT_number 4
_space_group_name_Hall 'P 2yb'
_space_group_name_H-M_alt 'P 1 21 1'
_atom_sites_solution_hydrogens geom
_atom_sites_solution_primary direct
_audit_creation_date 2017-07-19
_audit_creation_method
;
Olex2 1.2
(compiled 2017.03.28 svn.r3405 for OlexSys, GUI svn.r5337)
;
_audit_update_record
;
2017-07-19 deposited with the CCDC.
2018-03-28 downloaded from the CCDC.
;
_cell_angle_alpha 90
_cell_angle_beta 92.2266(16)
_cell_angle_gamma 90
_cell_formula_units_Z 2
_cell_length_a 6.96436(13)
_cell_length_b 7.91974(13)
_cell_length_c 15.2392(3)
_cell_measurement_reflns_used 9206
_cell_measurement_temperature 293(2)
_cell_measurement_theta_max 66.7881
_cell_measurement_theta_min 5.5815
_cell_volume 839.90(3)
_computing_cell_refinement
;
CrysAlisPro, Agilent Technologies,
Version 1.171.35.11 (release 16-05-2011 CrysAlis171 .NET)
(compiled May 16 2011,17:55:39)
;
_computing_data_collection
;
CrysAlisPro, Agilent Technologies,
Version 1.171.35.11 (release 16-05-2011 CrysAlis171 .NET)
(compiled May 16 2011,17:55:39)
;
_computing_data_reduction
;
CrysAlisPro, Agilent Technologies,
Version 1.171.35.11 (release 16-05-2011 CrysAlis171 .NET)
(compiled May 16 2011,17:55:39)
;
_computing_molecular_graphics 'Olex2 (Dolomanov et al., 2009)'
_computing_publication_material 'Olex2 (Dolomanov et al., 2009)'
_computing_structure_refinement 'ShelXL (Sheldrick, 2015)'
_computing_structure_solution 'ShelXS (Sheldrick, 2008)'
_diffrn_ambient_temperature 293.15
_diffrn_detector_area_resol_mean 10.3592
_diffrn_measured_fraction_theta_full 0.991
_diffrn_measured_fraction_theta_max 0.991
_diffrn_measurement_details
;
#__ type_ start__ end____ width___ exp.time_
  1 omega  -96.00  -18.00   1.0000    4.0000
omega____ theta____ kappa____ phi______ frames
    -      -41.6938  125.0000 -180.0000 78

#__ type_ start__ end____ width___ exp.time_
  2 omega   15.00  112.00   1.0000    4.0000
omega____ theta____ kappa____ phi______ frames
    -       41.6938   38.0000    0.0000 97

#__ type_ start__ end____ width___ exp.time_
  3 omega   27.00  106.00   1.0000    4.0000
omega____ theta____ kappa____ phi______ frames
    -       41.6938   38.0000   90.0000 79

#__ type_ start__ end____ width___ exp.time_
  4 omega   19.00   73.00   1.0000    8.0000
omega____ theta____ kappa____ phi______ frames
    -       93.5000  -45.0000  120.0000 54

#__ type_ start__ end____ width___ exp.time_
  5 omega  122.00  163.00   1.0000    8.0000
omega____ theta____ kappa____ phi______ frames
    -       93.5000  125.0000   60.0000 41

#__ type_ start__ end____ width___ exp.time_
  6 omega   73.00  103.00   1.0000    8.0000
omega____ theta____ kappa____ phi______ frames
    -       93.5000   45.0000  -60.0000 30

#__ type_ start__ end____ width___ exp.time_
  7 omega   73.00  119.00   1.0000    8.0000
omega____ theta____ kappa____ phi______ frames
    -       93.5000  125.0000   60.0000 46

#__ type_ start__ end____ width___ exp.time_
  8 omega   11.00  121.00   1.0000    8.0000
omega____ theta____ kappa____ phi______ frames
    -       93.5000  -85.0000  116.0000 110

#__ type_ start__ end____ width___ exp.time_
  9 omega   93.00  163.00   1.0000    8.0000
omega____ theta____ kappa____ phi______ frames
    -       93.5000  125.0000  120.0000 70

#__ type_ start__ end____ width___ exp.time_
 10 omega   75.00  107.00   1.0000    8.0000
omega____ theta____ kappa____ phi______ frames
    -       93.5000   45.0000   60.0000 32

#__ type_ start__ end____ width___ exp.time_
 11 omega  140.00  165.00   1.0000    8.0000
omega____ theta____ kappa____ phi______ frames
    -       93.5000   45.0000   60.0000 25

#__ type_ start__ end____ width___ exp.time_
 12 omega   61.00   99.00   1.0000    8.0000
omega____ theta____ kappa____ phi______ frames
    -       93.5000   77.0000  -60.0000 38

#__ type_ start__ end____ width___ exp.time_
 13 omega   74.00  109.00   1.0000    8.0000
omega____ theta____ kappa____ phi______ frames
    -       93.5000   45.0000  -90.0000 35

#__ type_ start__ end____ width___ exp.time_
 14 omega  113.00  167.00   1.0000    8.0000
omega____ theta____ kappa____ phi______ frames
    -       93.5000   45.0000  -90.0000 54

#__ type_ start__ end____ width___ exp.time_
 15 omega  122.00  167.00   1.0000    8.0000
omega____ theta____ kappa____ phi______ frames
    -       93.5000   45.0000  -60.0000 45

#__ type_ start__ end____ width___ exp.time_
 16 omega   51.00   77.00   1.0000    8.0000
omega____ theta____ kappa____ phi______ frames
    -       93.5000  -45.0000  -90.0000 26

#__ type_ start__ end____ width___ exp.time_
 17 omega   19.00   76.00   1.0000    8.0000
omega____ theta____ kappa____ phi______ frames
    -       93.5000  -45.0000    0.0000 57

#__ type_ start__ end____ width___ exp.time_
 18 omega   71.00  165.00   1.0000    8.0000
omega____ theta____ kappa____ phi______ frames
    -       93.5000   45.0000    0.0000 94

#__ type_ start__ end____ width___ exp.time_
 19 omega   13.00  116.00   1.0000    4.0000
omega____ theta____ kappa____ phi______ frames
    -       41.6938   52.0000  134.0000 103

#__ type_ start__ end____ width___ exp.time_
 20 omega    8.00  120.00   1.0000    4.0000
omega____ theta____ kappa____ phi______ frames
    -       41.6938   77.0000  -90.0000 112

#__ type_ start__ end____ width___ exp.time_
 21 omega    8.00  120.00   1.0000    4.0000
omega____ theta____ kappa____ phi______ frames
    -       41.6938   77.0000 -180.0000 112

#__ type_ start__ end____ width___ exp.time_
 22 omega  -32.00   70.00   1.0000    4.0000
omega____ theta____ kappa____ phi______ frames
    -       41.6938  -52.0000   45.0000 102

#__ type_ start__ end____ width___ exp.time_
 23 omega -159.00  -51.00   1.0000    8.0000
omega____ theta____ kappa____ phi______ frames
    -      -83.0000  -69.0000  -28.0000 108

#__ type_ start__ end____ width___ exp.time_
 24 omega -162.00  -49.00   1.0000    8.0000
omega____ theta____ kappa____ phi______ frames
    -      -83.0000  -77.0000  -90.0000 113

#__ type_ start__ end____ width___ exp.time_
 25 omega -162.00  -49.00   1.0000    8.0000
omega____ theta____ kappa____ phi______ frames
    -      -83.0000  -77.0000   30.0000 113

#__ type_ start__ end____ width___ exp.time_
 26 omega -121.00  -18.00   1.0000    8.0000
omega____ theta____ kappa____ phi______ frames
    -      -83.0000  125.0000  -90.0000 103

#__ type_ start__ end____ width___ exp.time_
 27 omega -162.00  -49.00   1.0000    8.0000
omega____ theta____ kappa____ phi______ frames
    -      -83.0000  -77.0000   90.0000 113

#__ type_ start__ end____ width___ exp.time_
 28 omega   60.00  172.00   1.0000    8.0000
omega____ theta____ kappa____ phi______ frames
    -       93.5000   77.0000 -150.0000 112

#__ type_ start__ end____ width___ exp.time_
 29 omega    8.00  131.00   1.0000    8.0000
omega____ theta____ kappa____ phi______ frames
    -       93.5000  -88.0000   -9.0000 123

#__ type_ start__ end____ width___ exp.time_
 30 omega   60.00  172.00   1.0000    8.0000
omega____ theta____ kappa____ phi______ frames
    -       93.5000   77.0000  120.0000 112

#__ type_ start__ end____ width___ exp.time_
 31 omega   19.00   77.00   1.0000    8.0000
omega____ theta____ kappa____ phi______ frames
    -       93.5000  -45.0000 -150.0000 58

#__ type_ start__ end____ width___ exp.time_
 32 omega    8.00  132.00   1.0000    8.0000
omega____ theta____ kappa____ phi______ frames
    -       93.5000  -91.0000 -133.0000 124

#__ type_ start__ end____ width___ exp.time_
 33 omega   66.00  168.00   1.0000    8.0000
omega____ theta____ kappa____ phi______ frames
    -       93.5000   45.0000 -180.0000 102

#__ type_ start__ end____ width___ exp.time_
 34 omega   60.00  132.00   1.0000    8.0000
omega____ theta____ kappa____ phi______ frames
    -       93.5000   77.0000 -180.0000 72
;
_diffrn_measurement_device_type 'Xcalibur, Atlas, Gemini ultra'
_diffrn_measurement_method '\w scans'
_diffrn_orient_matrix_UB_11 -0.0083773000
_diffrn_orient_matrix_UB_12 0.0581705000
_diffrn_orient_matrix_UB_13 0.0962470000
_diffrn_orient_matrix_UB_21 0.1770549000
_diffrn_orient_matrix_UB_22 -0.1095116000
_diffrn_orient_matrix_UB_23 0.0241978000
_diffrn_orient_matrix_UB_31 0.1326544000
_diffrn_orient_matrix_UB_32 0.1498600000
_diffrn_orient_matrix_UB_33 -0.0196285000
_diffrn_radiation_monochromator mirror
_diffrn_radiation_type CuK\a
_diffrn_radiation_wavelength 1.54184
_diffrn_reflns_av_R_equivalents 0.0467
_diffrn_reflns_av_unetI/netI 0.0214
_diffrn_reflns_Laue_measured_fraction_full 0.991
_diffrn_reflns_Laue_measured_fraction_max 0.991
_diffrn_reflns_limit_h_max 8
_diffrn_reflns_limit_h_min -8
_diffrn_reflns_limit_k_max 9
_diffrn_reflns_limit_k_min -9
_diffrn_reflns_limit_l_max 18
_diffrn_reflns_limit_l_min -18
_diffrn_reflns_number 14602
_diffrn_reflns_point_group_measured_fraction_full 0.984
_diffrn_reflns_point_group_measured_fraction_max 0.984
_diffrn_reflns_theta_full 66.899
_diffrn_reflns_theta_max 66.899
_diffrn_reflns_theta_min 5.811
_diffrn_source 'Enhance Ultra (Cu) X-ray Source'
_exptl_absorpt_coefficient_mu 0.546
_exptl_absorpt_correction_T_max 1.00000
_exptl_absorpt_correction_T_min 0.68090
_exptl_absorpt_correction_type multi-scan
_exptl_absorpt_process_details
;
CrysAlisPro, Agilent Technologies,
Version 1.171.35.11 (release 16-05-2011 CrysAlis171 .NET)
(compiled May 16 2011,17:55:39)
Empirical absorption correction using spherical harmonics,
 implemented in SCALE3 ABSPACK scaling algorithm.
;
_exptl_crystal_colour colourless
_exptl_crystal_colour_primary colourless
_exptl_crystal_density_diffrn 1.180
_exptl_crystal_description block
_exptl_crystal_F_000 316
_exptl_crystal_recrystallization_method 'Re-crystallisation from solvent: ether'
_exptl_crystal_size_max 0.49
_exptl_crystal_size_mid 0.4
_exptl_crystal_size_min 0.36
_refine_diff_density_max 0.097
_refine_diff_density_min -0.183
_refine_diff_density_rms 0.040
_refine_ls_abs_structure_details
;
 Flack x determined using 1243 quotients [(I+)-(I-)]/[(I+)+(I-)]
 (Parsons, Flack and Wagner, Acta Cryst. B69 (2013) 249-259).
;
_refine_ls_abs_structure_Flack 0.1(2)
_refine_ls_extinction_method none
_refine_ls_goodness_of_fit_ref 1.029
_refine_ls_hydrogen_treatment constr
_refine_ls_matrix_type full
_refine_ls_number_parameters 209
_refine_ls_number_reflns 2962
_refine_ls_number_restraints 1
_refine_ls_restrained_S_all 1.029
_refine_ls_R_factor_all 0.0410
_refine_ls_R_factor_gt 0.0395
_refine_ls_shift/su_max 0.000
_refine_ls_shift/su_mean 0.000
_refine_ls_structure_factor_coef Fsqd
_refine_ls_weighting_details 'w=1/[\s^2^(Fo^2^)+(0.0738P)^2^+0.0319P] where P=(Fo^2^+2Fc^2^)/3'
_refine_ls_weighting_scheme calc
_refine_ls_wR_factor_gt 0.1052
_refine_ls_wR_factor_ref 0.1077
_reflns_Friedel_coverage 0.839
_reflns_Friedel_fraction_full 0.975
_reflns_Friedel_fraction_max 0.975
_reflns_number_gt 2829
_reflns_number_total 2962
_reflns_threshold_expression 'I > 2\s(I)'
_cod_data_source_file c8qo00279g2.cif
_cod_data_source_block 170718_zhy8126
_cod_database_code 1554300
_shelx_shelxl_version_number 2016/6
_chemical_oxdiff_formula 'c h o'
_shelx_space_group_comment
;
The symmetry employed for this shelxl refinement is uniquely defined
by the following loop, which should always be used as a source of
symmetry information in preference to the above space-group names.
They are only intended as comments.
;
_shelx_estimated_absorpt_t_max 0.828
_shelx_estimated_absorpt_t_min 0.776
_reflns_odcompleteness_completeness 99.94
_reflns_odcompleteness_iscentric 1
_reflns_odcompleteness_theta 64.99
_olex2_refinement_description
;
1. Fixed Uiso
 At 1.2 times of:
  All C(H) groups, All C(H,H) groups
 At 1.5 times of:
  All C(H,H,H) groups
2.a Ternary CH refined with riding coordinates:
 C5(H5)
2.b Secondary CH2 refined with riding coordinates:
 C1(H1A,H1B)
2.c Aromatic/amide H refined with riding coordinates:
 C8(H8), C9(H9), C10(H10), C11(H11), C12(H12), C14(H14), C15(H15), C18(H18),
 C19(H19), C20(H20), C21(H21), C22(H22)
2.d Idealised Me refined as rotating group:
 C6(H6A,H6B,H6C)
;
_olex2_submission_special_instructions 'No special instructions were received'

loop_
_space_group_symop_operation_xyz
'x, y, z'
'-x, y+1/2, -z'

loop_
_atom_site_label
_atom_site_type_symbol
_atom_site_fract_x
_atom_site_fract_y
_atom_site_fract_z
_atom_site_U_iso_or_equiv
_atom_site_adp_type
_atom_site_occupancy
_atom_site_site_symmetry_order
_atom_site_calc_flag
_atom_site_refinement_flags_posn
O1 O 0.8142(4) 1.0389(4) 0.14562(19) 0.1273(10) Uani 1 1 d .
C1 C 0.7332(3) 0.8563(4) 0.26387(19) 0.0779(7) Uani 1 1 d .
H1A H 0.734919 0.944406 0.308115 0.093 Uiso 1 1 calc R
H1B H 0.851315 0.791788 0.270222 0.093 Uiso 1 1 calc R
C2 C 0.7118(4) 0.9303(3) 0.1742(2) 0.0803(7) Uani 1 1 d .
C3 C 0.5502(3) 0.8479(3) 0.12630(16) 0.0654(6) Uani 1 1 d .
C4 C 0.4653(3) 0.7395(3) 0.18096(13) 0.0540(5) Uani 1 1 d .
C5 C 0.5574(3) 0.7410(3) 0.27290(14) 0.0578(5) Uani 1 1 d .
H5 H 0.600405 0.626741 0.288634 0.069 Uiso 1 1 calc R
C6 C 0.5073(5) 0.8838(5) 0.03170(19) 0.0931(9) Uani 1 1 d .
H6A H 0.446720 0.787059 0.004572 0.140 Uiso 1 1 calc GR
H6B H 0.624687 0.908108 0.003246 0.140 Uiso 1 1 calc GR
H6C H 0.422688 0.979218 0.026262 0.140 Uiso 1 1 calc GR
C7 C 0.2993(3) 0.6295(3) 0.15973(12) 0.0527(4) Uani 1 1 d .
C8 C 0.2950(4) 0.4645(3) 0.19038(15) 0.0674(6) Uani 1 1 d .
H8 H 0.396004 0.424012 0.226135 0.081 Uiso 1 1 calc R
C9 C 0.1408(4) 0.3593(4) 0.16802(17) 0.0830(8) Uani 1 1 d .
H9 H 0.140665 0.248495 0.188192 0.100 Uiso 1 1 calc R
C10 C -0.0097(4) 0.4168(4) 0.11701(18) 0.0847(8) Uani 1 1 d .
H10 H -0.111822 0.345588 0.101835 0.102 Uiso 1 1 calc R
C11 C -0.0097(4) 0.5797(4) 0.08829(19) 0.0838(8) Uani 1 1 d .
H11 H -0.113723 0.619912 0.054359 0.101 Uiso 1 1 calc R
C12 C 0.1432(3) 0.6861(3) 0.10896(16) 0.0675(6) Uani 1 1 d .
H12 H 0.140974 0.796750 0.088533 0.081 Uiso 1 1 calc R
C13 C 0.4230(3) 0.8058(2) 0.34173(13) 0.0523(4) Uani 1 1 d .
C14 C 0.2840(3) 0.9299(3) 0.32039(15) 0.0614(5) Uani 1 1 d .
H14 H 0.269529 0.967619 0.262714 0.074 Uiso 1 1 calc R
C15 C 0.1703(3) 0.9959(3) 0.38254(16) 0.0651(6) Uani 1 1 d .
H15 H 0.080213 1.078160 0.366732 0.078 Uiso 1 1 calc R
C16 C 0.1875(3) 0.9409(3) 0.47077(14) 0.0568(5) Uani 1 1 d .
C17 C 0.3282(3) 0.8174(3) 0.49345(14) 0.0539(5) Uani 1 1 d .
C18 C 0.4428(3) 0.7520(3) 0.42706(14) 0.0557(5) Uani 1 1 d .
H18 H 0.534348 0.670206 0.441635 0.067 Uiso 1 1 calc R
C19 C 0.0688(3) 1.0026(3) 0.53656(18) 0.0719(6) Uani 1 1 d .
H19 H -0.024234 1.083231 0.522222 0.086 Uiso 1 1 calc R
C20 C 0.0887(4) 0.9455(4) 0.62094(18) 0.0780(7) Uani 1 1 d .
H20 H 0.008726 0.986653 0.663487 0.094 Uiso 1 1 calc R
C21 C 0.2288(4) 0.8256(4) 0.64347(17) 0.0750(6) Uani 1 1 d .
H21 H 0.242103 0.787909 0.701184 0.090 Uiso 1 1 calc R
C22 C 0.3460(4) 0.7633(3) 0.58212(15) 0.0686(6) Uani 1 1 d .
H22 H 0.439350 0.684171 0.598467 0.082 Uiso 1 1 calc R

loop_
_atom_site_aniso_label
_atom_site_aniso_U_11
_atom_site_aniso_U_22
_atom_site_aniso_U_33
_atom_site_aniso_U_23
_atom_site_aniso_U_13
_atom_site_aniso_U_12
O1 0.1183(18) 0.1007(17) 0.164(2) 0.0169(16) 0.0152(15) -0.0583(16)
C1 0.0507(11) 0.0840(16) 0.0987(17) -0.0166(14) 0.0007(11) -0.0106(12)
C2 0.0693(14) 0.0608(14) 0.111(2) 0.0004(14) 0.0141(13) -0.0159(12)
C3 0.0647(12) 0.0525(11) 0.0794(13) 0.0075(10) 0.0098(10) -0.0049(10)
C4 0.0523(10) 0.0461(10) 0.0638(10) 0.0009(9) 0.0039(8) -0.0004(8)
C5 0.0488(10) 0.0530(10) 0.0713(11) -0.0014(10) -0.0036(8) 0.0018(9)
C6 0.102(2) 0.091(2) 0.0872(17) 0.0285(15) 0.0168(15) -0.0094(18)
C7 0.0544(11) 0.0532(11) 0.0508(9) -0.0019(8) 0.0063(7) -0.0057(8)
C8 0.0768(14) 0.0603(13) 0.0648(11) 0.0098(10) -0.0026(10) -0.0121(11)
C9 0.1022(19) 0.0671(14) 0.0797(14) 0.0100(12) 0.0020(13) -0.0300(15)
C10 0.0820(17) 0.096(2) 0.0757(14) -0.0084(14) 0.0007(12) -0.0360(15)
C11 0.0670(15) 0.095(2) 0.0886(16) -0.0049(15) -0.0139(12) -0.0135(15)
C12 0.0631(12) 0.0631(12) 0.0759(13) -0.0004(10) -0.0046(10) -0.0014(10)
C13 0.0450(9) 0.0462(10) 0.0648(10) -0.0009(8) -0.0087(8) 0.0003(8)
C14 0.0588(12) 0.0577(11) 0.0666(11) 0.0014(10) -0.0126(9) 0.0102(10)
C15 0.0548(11) 0.0593(12) 0.0798(13) -0.0023(10) -0.0144(10) 0.0148(10)
C16 0.0447(10) 0.0494(11) 0.0756(12) -0.0087(10) -0.0064(8) -0.0030(8)
C17 0.0455(9) 0.0480(10) 0.0675(11) 0.0002(9) -0.0060(8) -0.0042(8)
C18 0.0486(10) 0.0471(10) 0.0706(11) 0.0028(9) -0.0081(8) 0.0057(8)
C19 0.0570(12) 0.0658(15) 0.0929(17) -0.0130(12) 0.0014(11) 0.0046(11)
C20 0.0723(14) 0.0759(16) 0.0868(16) -0.0171(13) 0.0167(12) -0.0122(13)
C21 0.0829(15) 0.0732(16) 0.0689(13) -0.0010(12) 0.0048(11) -0.0155(13)
C22 0.0690(13) 0.0639(14) 0.0722(13) 0.0052(11) -0.0040(10) -0.0021(11)

loop_
_atom_type_symbol
_atom_type_description
_atom_type_scat_dispersion_real
_atom_type_scat_dispersion_imag
_atom_type_scat_source
C C 0.0181 0.0091 'International Tables Vol C Tables 4.2.6.8 and 6.1.1.4'
H H 0.0000 0.0000 'International Tables Vol C Tables 4.2.6.8 and 6.1.1.4'
O O 0.0492 0.0322 'International Tables Vol C Tables 4.2.6.8 and 6.1.1.4'

loop_
_geom_angle_atom_site_label_1
_geom_angle_atom_site_label_2
_geom_angle_atom_site_label_3
_geom_angle
H1A C1 H1B 108.8
C2 C1 H1A 110.7
C2 C1 H1B 110.7
C2 C1 C5 105.32(19)
C5 C1 H1A 110.7
C5 C1 H1B 110.7
O1 C2 C1 124.8(3)
O1 C2 C3 126.0(3)
C3 C2 C1 109.2(2)
C2 C3 C6 121.2(2)
C4 C3 C2 108.7(2)
C4 C3 C6 130.0(2)
C3 C4 C5 112.67(19)
C3 C4 C7 126.87(19)
C7 C4 C5 120.45(17)
C1 C5 H5 109.5
C4 C5 C1 103.37(19)
C4 C5 H5 109.5
C4 C5 C13 112.94(16)
C13 C5 C1 111.99(18)
C13 C5 H5 109.5
C3 C6 H6A 109.5
C3 C6 H6B 109.5
C3 C6 H6C 109.5
H6A C6 H6B 109.5
H6A C6 H6C 109.5
H6B C6 H6C 109.5
C8 C7 C4 120.7(2)
C12 C7 C4 121.56(19)
C12 C7 C8 117.8(2)
C7 C8 H8 119.7
C7 C8 C9 120.5(2)
C9 C8 H8 119.7
C8 C9 H9 119.7
C10 C9 C8 120.7(3)
C10 C9 H9 119.7
C9 C10 H10 120.3
C9 C10 C11 119.4(2)
C11 C10 H10 120.3
C10 C11 H11 119.6
C10 C11 C12 120.9(3)
C12 C11 H11 119.6
C7 C12 C11 120.7(3)
C7 C12 H12 119.7
C11 C12 H12 119.7
C14 C13 C5 120.78(19)
C18 C13 C5 120.51(17)
C18 C13 C14 118.60(19)
C13 C14 H14 119.3
C15 C14 C13 121.3(2)
C15 C14 H14 119.3
C14 C15 H15 119.6
C14 C15 C16 120.89(19)
C16 C15 H15 119.6
C15 C16 C17 118.45(19)
C19 C16 C15 122.6(2)
C19 C16 C17 118.9(2)
C16 C17 C22 118.34(19)
C18 C17 C16 118.88(19)
C18 C17 C22 122.8(2)
C13 C18 C17 121.85(19)
C13 C18 H18 119.1
C17 C18 H18 119.1
C16 C19 H19 119.5
C20 C19 C16 120.9(2)
C20 C19 H19 119.5
C19 C20 H20 119.9
C19 C20 C21 120.1(2)
C21 C20 H20 119.9
C20 C21 H21 119.6
C22 C21 C20 120.8(2)
C22 C21 H21 119.6
C17 C22 H22 119.5
C21 C22 C17 120.9(2)
C21 C22 H22 119.5

loop_
_geom_bond_atom_site_label_1
_geom_bond_atom_site_label_2
_geom_bond_distance
O1 C2 1.209(3)
C1 H1A 0.9700
C1 H1B 0.9700
C1 C2 1.489(4)
C1 C5 1.538(3)
C2 C3 1.471(4)
C3 C4 1.349(3)
C3 C6 1.488(4)
C4 C5 1.518(3)
C4 C7 1.474(3)
C5 H5 0.9800
C5 C13 1.522(3)
C6 H6A 0.9600
C6 H6B 0.9600
C6 H6C 0.9600
C7 C8 1.388(3)
C7 C12 1.384(3)
C8 H8 0.9300
C8 C9 1.391(4)
C9 H9 0.9300
C9 C10 1.359(4)
C10 H10 0.9300
C10 C11 1.362(5)
C11 H11 0.9300
C11 C12 1.385(4)
C12 H12 0.9300
C13 C14 1.409(3)
C13 C18 1.370(3)
C14 H14 0.9300
C14 C15 1.362(3)
C15 H15 0.9300
C15 C16 1.414(3)
C16 C17 1.418(3)
C16 C19 1.411(3)
C17 C18 1.411(3)
C17 C22 1.418(3)
C18 H18 0.9300
C19 H19 0.9300
C19 C20 1.365(4)
C20 H20 0.9300
C20 C21 1.395(4)
C21 H21 0.9300
C21 C22 1.358(4)
C22 H22 0.9300
